data_1541653
loop_
_publ_author_name
'Aitken, B.G.'
'Evans, H.T.jr.'
'Konnert, J.A.'

_publ_section_title
;
 The crystal structure of a synthetic meionite
;
_journal_name_full
;
Neues Jahrbuch fuer Mineralogie. Abhandlungen (Band-Nr) (1950-)
;
_journal_page_first 309
_journal_page_last 324
_journal_volume 149
_journal_year 1984
_chemical_formula_sum 'C0.88 Al5.43 Ca3.4 Na0.64 O26.76 Si6.59'
_chemical_name_systematic
;
(Ca3.4 Na0.64) ((Al5.43 Si6.59) O24) (C O3)0.88 O0.12
;
_space_group_IT_number 87
_symmetry_space_group_name_Hall '-I 4'
_symmetry_space_group_name_H-M 'I 4/m'
_cell_angle_alpha 90
_cell_angle_beta 90
_cell_angle_gamma 90
_cell_formula_units_Z 2
_cell_length_a 12.179
_cell_length_b 12.179
_cell_length_c 7.571
_cell_volume 1122.992
_citation_journal_id_ASTM NJMIAK
_cod_data_source_file Aitken_NJMIAK_1984_1820.cif
_cod_data_source_block C0.88Al5.43Ca3.4Na0.64O26.76Si6.59
_cod_database_code 1541653

loop_
_symmetry_equiv_pos_as_xyz
x,y,z
-y,x,z
-x,-y,z
y,-x,z
-x,-y,-z
y,-x,-z
x,y,-z
-y,x,-z
x+1/2,y+1/2,z+1/2
-y+1/2,x+1/2,z+1/2
-x+1/2,-y+1/2,z+1/2
y+1/2,-x+1/2,z+1/2
-x+1/2,-y+1/2,-z+1/2
y+1/2,-x+1/2,-z+1/2
x+1/2,y+1/2,-z+1/2
-y+1/2,x+1/2,-z+1/2

loop_
_atom_site_label
_atom_site_type_symbol
_atom_site_fract_x
_atom_site_fract_y
_atom_site_fract_z
_atom_site_occupancy
_atom_site_U_iso_or_equiv
O7 O-2 0.414 0.526 0.5 0.11 0.0
O10 O-2 0.501 0.396 0.5 0.11 0.0
Si1 Si+4 0.3392 0.40771 0 0.61 0.0
O4 O-2 0.2667 0.365 0.8264 1 0.0
O5 O-2 0.517 0.376 0.5 0.11 0.0
Si2 Si+4 0.6599 0.91294 0.7932 0.52 0.0
O9 O-2 0.621 0.534 0.5 0.11 0.0
O2 O-2 0.6851 0.8726 0 1 0.0
O1 O-2 0.4581 0.3477 0 1 0.0
Ca1 Ca+2 0.35685 0.28222 0.5 0.8416 0.0
C1 C+4 0.509 0.481 0.5 0.11 0.0
Na1 Na+1 0.35685 0.28222 0.5 0.1584 0.0
O11 O-2 0.442 0.568 0.5 0.11 0.0
Al1 Al+3 0.3392 0.40771 0 0.39 0.0
O8 O-2 0.5 0.5 0.5 0.12 0.0
C2 C+4 0.522 0.481 0.5 0.11 0.0
O3 O-2 0.3498 0.9495 0.7946 1 0.0
Al2 Al+3 0.6599 0.91294 0.7932 0.48 0.0
O6 O-2 0.596 0.54 0.5 0.11 0.0
